data_4068425
loop_
_publ_author_name
'Rubio, Miguel'
'Su\'arez, Andr\'es'
'del R\'io, Diego'
'Galindo, Agust\'in'
'\'Alvarez, Eleuterio'
'Pizzano, Antonio'

_publ_section_title
;
 Rhodium Complexes with Pincer Diphosphite Ligands. Unusual Olefin
 in-Plane Coordination in Square-Planar Compounds&#x2020;
;
_journal_issue 2
_journal_name_full Organometallics
_journal_page_first 547
_journal_paper_doi 10.1021/om800830w
_journal_volume 28
_journal_year 2009
_chemical_absolute_configuration rmad
_chemical_formula_moiety 'C72 H82 O6 P3 Rh, 0.5(C4 H10 O)'
_chemical_formula_sum 'C74 H87 O6.5 P3 Rh'
_chemical_formula_weight 1276.25
_chemical_name_systematic
; 
 ? 
;
_space_group_IT_number 5
_symmetry_cell_setting monoclinic
_symmetry_space_group_name_Hall 'C 2y'
_symmetry_space_group_name_H-M 'C 1 2 1'
_atom_sites_solution_hydrogens geom
_atom_sites_solution_primary direct
_atom_sites_solution_secondary difmap
_audit_creation_method SHELXL-97
_cell_angle_alpha 90.00
_cell_angle_beta 99.008(2)
_cell_angle_gamma 90.00
_cell_formula_units_Z 4
_cell_length_a 24.7253(9)
_cell_length_b 12.9836(4)
_cell_length_c 21.7178(6)
_cell_measurement_reflns_used 7782
_cell_measurement_temperature 100(2)
_cell_measurement_theta_max 30.49
_cell_measurement_theta_min 2.07
_cell_volume 6885.9(4)
_computing_cell_refinement 'Bruker (2006). APEX 2. Version 2.1.'
_computing_data_collection 'Bruker (2006). APEX 2. Version 2.1.'
_computing_data_reduction 'Bruker (2006). APEX 2. Version 2.1.'
_computing_molecular_graphics 'XP, SHELXTL v. 6.14 (Bruker, 2003)'
_computing_publication_material 'XCIF, SHELXTL v. 6.14 (Bruker, 2003)'
_computing_structure_refinement 'XL, SHELXTL v. 6.14 (Bruker, 2003)'
_computing_structure_solution 'Bruker (2006). APEX 2. Version 2.1.'
_diffrn_ambient_temperature 100(2)
_diffrn_detector_area_resol_mean 8.26
_diffrn_measured_fraction_theta_full 0.988
_diffrn_measured_fraction_theta_max 0.988
_diffrn_measurement_device_type
;
 Bruker-Nonius X8kappa APEX II CCD area detector'
;
_diffrn_measurement_method 'phi and omega scans with narrow frames'
_diffrn_radiation_monochromator graphite
_diffrn_radiation_source 'fine-focus sealed tube'
_diffrn_radiation_type MoK\a
_diffrn_radiation_wavelength 0.71073
_diffrn_reflns_av_R_equivalents 0.0731
_diffrn_reflns_av_sigmaI/netI 0.0940
_diffrn_reflns_limit_h_max 34
_diffrn_reflns_limit_h_min -35
_diffrn_reflns_limit_k_max 18
_diffrn_reflns_limit_k_min -17
_diffrn_reflns_limit_l_max 31
_diffrn_reflns_limit_l_min 0
_diffrn_reflns_number 16411
_diffrn_reflns_theta_full 30.58
_diffrn_reflns_theta_max 30.58
_diffrn_reflns_theta_min 2.07
_diffrn_standards_decay_% 0
_exptl_absorpt_coefficient_mu 0.368
_exptl_absorpt_correction_T_max 0.9435
_exptl_absorpt_correction_T_min 0.8772
_exptl_absorpt_correction_type multi-scan
_exptl_absorpt_process_details
;
 SADABS, Bruker (2006). APEX 2. Version 2.1. Bruker Analytical
 X-ray Solutions, Madison, Wisconsin, USA.
;
_exptl_crystal_colour yellow
_exptl_crystal_density_diffrn 1.231
_exptl_crystal_density_method 'not measured'
_exptl_crystal_description needle
_exptl_crystal_F_000 2692
_exptl_crystal_size_max 0.48
_exptl_crystal_size_mid 0.26
_exptl_crystal_size_min 0.16
_refine_diff_density_max 1.387
_refine_diff_density_min -2.343
_refine_diff_density_rms 0.161
_refine_ls_abs_structure_details 'Flack H D (1983), Acta Cryst. A39, 876-881'
_refine_ls_abs_structure_Flack 0.03(3)
_refine_ls_extinction_method none
_refine_ls_goodness_of_fit_ref 1.047
_refine_ls_hydrogen_treatment constr
_refine_ls_matrix_type full
_refine_ls_number_parameters 0
_refine_ls_number_reflns 16411
_refine_ls_number_restraints 1
_refine_ls_restrained_S_all 1.023
_refine_ls_R_factor_all 0.0814
_refine_ls_R_factor_gt 0.0711
_refine_ls_shift/su_max 0.001
_refine_ls_shift/su_mean 0.000
_refine_ls_structure_factor_coef Fsqd
_refine_ls_weighting_details 'calc w=1/[\s^2^(Fo^2^)+(0.0680P)^2^+12.9259P] where P=(Fo^2^+2Fc^2^)/3'
_refine_ls_weighting_scheme calc
_refine_ls_wR_factor_gt 0.1431
_refine_ls_wR_factor_ref 0.1561
_reflns_number_gt 12050
_reflns_number_total 16411
_reflns_threshold_expression >2sigma(I)
_cod_data_source_file om800830w_si_003.cif
_cod_data_source_block 5b
_cod_depositor_comments
;
The following automatic conversions were performed:

'_symmetry_cell_setting' value 'Monoclinic' changed to 'monoclinic'
according to /home/saulius/struct/CIF-dictionaries/cif_core.dic
dictionary named 'cif_core.dic' version 2.4.2 from 2011-04-26.

Automatic conversion script
Id: cif_fix_values 1715 2011-07-08 13:25:40Z adriana 

2021-04-11
Z value and formula fixed to values more according to usual
chemical conventions.                 miguel
;
_cod_original_formula_sum 'C148 H174 O13 P6 Rh2'
_cod_original_formula_weight 2552.51
_cod_original_formula_moiety '2(C72 H82 O6 P3 Rh), C4 H10 O'
_cod_original_formula_units_Z 2
_cod_original_sg_symbol_H-M C2
_cod_database_code 4068425

loop_
_symmetry_equiv_pos_as_xyz
'x, y, z'
'-x, y, -z'
'x+1/2, y+1/2, z'
'-x+1/2, y+1/2, -z'

loop_
_atom_site_label
_atom_site_type_symbol
_atom_site_fract_x
_atom_site_fract_y
_atom_site_fract_z
_atom_site_U_iso_or_equiv
_atom_site_adp_type
_atom_site_occupancy
_atom_site_symmetry_multiplicity
_atom_site_calc_flag
_atom_site_refinement_flags
Rh1 Rh 0.759439(16) 0.22268(3) 0.293303(14) 0.00849(8) Uani 1 1 d U
P1 P 0.72218(5) 0.30491(10) 0.36634(5) 0.0083(3) Uani 1 1 d U
P2 P 0.83001(6) 0.18902(10) 0.24143(5) 0.0111(3) Uani 1 1 d U
P3 P 0.68034(6) 0.15547(11) 0.23172(6) 0.0127(3) Uani 1 1 d U
O1 O 0.67260(15) 0.2596(3) 0.39752(14) 0.0102(7) Uani 1 1 d U
O2 O 0.70642(15) 0.4254(3) 0.35624(14) 0.0102(7) Uani 1 1 d U
O3 O 0.76855(14) 0.3214(3) 0.42701(14) 0.0102(7) Uani 1 1 d U
O4 O 0.83458(15) 0.2716(3) 0.18646(15) 0.0125(7) Uani 1 1 d U
O5 O 0.85098(16) 0.0824(3) 0.21372(14) 0.0121(8) Uani 1 1 d U
O6 O 0.88652(14) 0.2061(3) 0.28894(14) 0.0113(8) Uani 1 1 d U
C1 C 0.8259(2) 0.2618(4) 0.3570(2) 0.0109(10) Uani 1 1 d U
C2 C 0.8213(2) 0.3041(4) 0.4153(2) 0.0111(10) Uani 1 1 d U
C3 C 0.8655(2) 0.3298(4) 0.4599(2) 0.0139(11) Uani 1 1 d U
H3 H 0.8602 0.3585 0.4988 0.017 Uiso 1 1 calc R
C4 C 0.9180(2) 0.3125(4) 0.4466(2) 0.0152(11) Uani 1 1 d U
H4 H 0.9488 0.3299 0.4767 0.018 Uiso 1 1 calc R
C5 C 0.9262(2) 0.2697(4) 0.3892(2) 0.0148(11) Uani 1 1 d U
H5 H 0.9620 0.2570 0.3800 0.018 Uiso 1 1 calc R
C6 C 0.8800(2) 0.2467(4) 0.3467(2) 0.0119(11) Uani 1 1 d U
C7 C 0.6619(2) 0.3059(4) 0.45317(19) 0.0107(10) Uani 1 1 d U
C8 C 0.6374(2) 0.4020(4) 0.4465(2) 0.0109(10) Uani 1 1 d U
C9 C 0.6316(2) 0.4607(4) 0.4996(2) 0.0109(10) Uani 1 1 d U
C10 C 0.6493(2) 0.4155(4) 0.5586(2) 0.0139(11) Uani 1 1 d U
C11 C 0.6704(2) 0.3179(4) 0.5623(2) 0.0142(11) Uani 1 1 d U
H11 H 0.6800 0.2883 0.6025 0.017 Uiso 1 1 calc R
C12 C 0.6788(2) 0.2585(4) 0.5104(2) 0.0128(10) Uani 1 1 d U
C13 C 0.6162(2) 0.4457(4) 0.3826(2) 0.0131(10) Uani 1 1 d U
C14 C 0.6527(2) 0.4616(4) 0.3401(2) 0.0105(10) Uani 1 1 d U
C15 C 0.6389(2) 0.5193(4) 0.2854(2) 0.0123(10) Uani 1 1 d U
C16 C 0.5846(3) 0.5507(5) 0.2730(2) 0.0170(13) Uani 1 1 d U
H16 H 0.5736 0.5907 0.2366 0.020 Uiso 1 1 calc R
C17 C 0.5451(2) 0.5275(5) 0.3104(2) 0.0191(12) Uani 1 1 d U
C18 C 0.5617(2) 0.4725(4) 0.3663(2) 0.0150(11) Uani 1 1 d U
C19 C 0.7055(3) 0.1512(4) 0.5228(2) 0.0174(11) Uani 1 1 d U
C20 C 0.7063(3) 0.0835(5) 0.4661(2) 0.0288(16) Uani 1 1 d U
H20A H 0.6696 0.0819 0.4412 0.043 Uiso 1 1 calc R
H20B H 0.7172 0.0135 0.4796 0.043 Uiso 1 1 calc R
H20C H 0.7324 0.1113 0.4409 0.043 Uiso 1 1 calc R
C21 C 0.7646(2) 0.1656(5) 0.5553(2) 0.0196(12) Uani 1 1 d U
H21A H 0.7810 0.0981 0.5664 0.029 Uiso 1 1 calc R
H21B H 0.7649 0.2067 0.5932 0.029 Uiso 1 1 calc R
H21C H 0.7858 0.2011 0.5272 0.029 Uiso 1 1 calc R
C22 C 0.6726(3) 0.0917(5) 0.5665(3) 0.0189(13) Uani 1 1 d U
H22A H 0.6344 0.0852 0.5464 0.028 Uiso 1 1 calc R
H22B H 0.6740 0.1294 0.6058 0.028 Uiso 1 1 calc R
H22C H 0.6884 0.0230 0.5749 0.028 Uiso 1 1 calc R
C23 C 0.6449(2) 0.4756(4) 0.6174(2) 0.0156(11) Uani 1 1 d U
H23A H 0.6560 0.4316 0.6539 0.023 Uiso 1 1 calc R
H23B H 0.6069 0.4979 0.6166 0.023 Uiso 1 1 calc R
H23C H 0.6688 0.5360 0.6198 0.023 Uiso 1 1 calc R
C24 C 0.6096(2) 0.5690(4) 0.4965(2) 0.0149(11) Uani 1 1 d U
H24A H 0.6088 0.5963 0.4543 0.022 Uiso 1 1 calc R
H24B H 0.6332 0.6123 0.5264 0.022 Uiso 1 1 calc R
H24C H 0.5724 0.5687 0.5069 0.022 Uiso 1 1 calc R
C25 C 0.5183(3) 0.4447(5) 0.4051(2) 0.0220(13) Uani 1 1 d U
H25A H 0.5043 0.5076 0.4219 0.033 Uiso 1 1 calc R
H25B H 0.5342 0.3999 0.4395 0.033 Uiso 1 1 calc R
H25C H 0.4883 0.4085 0.3791 0.033 Uiso 1 1 calc R
C26 C 0.4869(3) 0.5578(6) 0.2895(3) 0.0275(15) Uani 1 1 d U
H26A H 0.4641 0.4959 0.2833 0.041 Uiso 1 1 calc R
H26B H 0.4841 0.5959 0.2502 0.041 Uiso 1 1 calc R
H26C H 0.4745 0.6015 0.3213 0.041 Uiso 1 1 calc R
C27 C 0.6809(2) 0.5487(4) 0.2433(2) 0.0130(10) Uani 1 1 d U
C28 C 0.7285(3) 0.6081(5) 0.2804(2) 0.0200(12) Uani 1 1 d U
H28A H 0.7148 0.6717 0.2968 0.030 Uiso 1 1 calc R
H28B H 0.7553 0.6252 0.2531 0.030 Uiso 1 1 calc R
H28C H 0.7461 0.5655 0.3151 0.030 Uiso 1 1 calc R
C29 C 0.6546(3) 0.6195(4) 0.1895(2) 0.0210(13) Uani 1 1 d U
H29A H 0.6416 0.6829 0.2068 0.032 Uiso 1 1 calc R
H29B H 0.6237 0.5838 0.1647 0.032 Uiso 1 1 calc R
H29C H 0.6819 0.6367 0.1630 0.032 Uiso 1 1 calc R
C30 C 0.7028(2) 0.4534(4) 0.2135(2) 0.0163(11) Uani 1 1 d U
H30A H 0.7286 0.4749 0.1861 0.024 Uiso 1 1 calc R
H30B H 0.6722 0.4161 0.1891 0.024 Uiso 1 1 calc R
H30C H 0.7215 0.4083 0.2462 0.024 Uiso 1 1 calc R
C31 C 0.8859(2) 0.2848(4) 0.1661(2) 0.0141(10) Uani 1 1 d U
C32 C 0.9033(2) 0.2041(4) 0.1329(2) 0.0132(11) Uani 1 1 d U
C33 C 0.9568(2) 0.2054(4) 0.1179(2) 0.0131(11) Uani 1 1 d U
C34 C 0.9873(2) 0.2943(5) 0.1286(2) 0.0186(11) Uani 1 1 d U
C35 C 0.9657(2) 0.3793(5) 0.1558(2) 0.0164(11) Uani 1 1 d U
H35 H 0.9865 0.4411 0.1606 0.020 Uiso 1 1 calc R
C36 C 0.9143(2) 0.3780(4) 0.1767(2) 0.0146(10) Uani 1 1 d U
C37 C 0.8651(2) 0.1177(4) 0.1099(2) 0.0131(10) Uani 1 1 d U
C38 C 0.8434(2) 0.0542(4) 0.1505(2) 0.0136(11) Uani 1 1 d U
C39 C 0.8182(2) -0.0411(4) 0.1326(2) 0.0134(11) Uani 1 1 d U
C40 C 0.8097(3) -0.0582(4) 0.0681(2) 0.0189(12) Uani 1 1 d U
H40 H 0.7926 -0.1208 0.0532 0.023 Uiso 1 1 calc R
C41 C 0.8245(3) 0.0093(5) 0.0247(2) 0.0215(13) Uani 1 1 d U
C42 C 0.8532(2) 0.0990(4) 0.0446(2) 0.0165(12) Uani 1 1 d U
C43 C 0.8903(3) 0.4766(4) 0.2002(3) 0.0200(12) Uani 1 1 d U
C44 C 0.8729(3) 0.4626(5) 0.2645(3) 0.0228(13) Uani 1 1 d U
H44A H 0.8406 0.4179 0.2606 0.034 Uiso 1 1 calc R
H44B H 0.8641 0.5298 0.2808 0.034 Uiso 1 1 calc R
H44C H 0.9029 0.4309 0.2930 0.034 Uiso 1 1 calc R
C45 C 0.8409(3) 0.5054(6) 0.1527(3) 0.0323(16) Uani 1 1 d U
H45A H 0.8529 0.5240 0.1133 0.048 Uiso 1 1 calc R
H45B H 0.8221 0.5642 0.1682 0.048 Uiso 1 1 calc R
H45C H 0.8158 0.4467 0.1460 0.048 Uiso 1 1 calc R
C46 C 0.9311(3) 0.5651(5) 0.2064(4) 0.0418(19) Uani 1 1 d U
H46A H 0.9647 0.5443 0.2338 0.063 Uiso 1 1 calc R
H46B H 0.9152 0.6251 0.2243 0.063 Uiso 1 1 calc R
H46C H 0.9398 0.5829 0.1652 0.063 Uiso 1 1 calc R
C47 C 1.0429(3) 0.3051(5) 0.1089(3) 0.0245(13) Uani 1 1 d U
H47A H 1.0571 0.3746 0.1189 0.037 Uiso 1 1 calc R
H47B H 1.0397 0.2936 0.0639 0.037 Uiso 1 1 calc R
H47C H 1.0681 0.2543 0.1311 0.037 Uiso 1 1 calc R
C48 C 0.9810(3) 0.1118(5) 0.0906(3) 0.0224(13) Uani 1 1 d U
H48A H 0.9843 0.1252 0.0470 0.034 Uiso 1 1 calc R
H48B H 0.9571 0.0522 0.0930 0.034 Uiso 1 1 calc R
H48C H 1.0173 0.0974 0.1143 0.034 Uiso 1 1 calc R
C49 C 0.8686(3) 0.1734(5) -0.0024(2) 0.0254(14) Uani 1 1 d U
H49A H 0.8978 0.1437 -0.0225 0.038 Uiso 1 1 calc R
H49B H 0.8814 0.2378 0.0185 0.038 Uiso 1 1 calc R
H49C H 0.8366 0.1875 -0.0340 0.038 Uiso 1 1 calc R
C50 C 0.8103(3) -0.0144(6) -0.0442(2) 0.0361(19) Uani 1 1 d U
H50A H 0.7832 0.0354 -0.0638 0.054 Uiso 1 1 calc R
H50B H 0.7951 -0.0841 -0.0497 0.054 Uiso 1 1 calc R
H50C H 0.8434 -0.0099 -0.0637 0.054 Uiso 1 1 calc R
C51 C 0.8067(3) -0.1244(4) 0.1780(2) 0.0171(12) Uani 1 1 d U
C52 C 0.7671(2) -0.0892(4) 0.2212(2) 0.0157(11) Uani 1 1 d U
H52A H 0.7813 -0.0265 0.2431 0.023 Uiso 1 1 calc R
H52B H 0.7636 -0.1435 0.2516 0.023 Uiso 1 1 calc R
H52C H 0.7312 -0.0751 0.1965 0.023 Uiso 1 1 calc R
C53 C 0.8613(3) -0.1564(5) 0.2169(3) 0.0231(13) Uani 1 1 d U
H53A H 0.8861 -0.1818 0.1892 0.035 Uiso 1 1 calc R
H53B H 0.8549 -0.2111 0.2460 0.035 Uiso 1 1 calc R
H53C H 0.8779 -0.0969 0.2404 0.035 Uiso 1 1 calc R
C54 C 0.7804(3) -0.2195(5) 0.1436(3) 0.0300(15) Uani 1 1 d U
H54A H 0.7453 -0.2001 0.1187 0.045 Uiso 1 1 calc R
H54B H 0.7743 -0.2723 0.1740 0.045 Uiso 1 1 calc R
H54C H 0.8048 -0.2467 0.1160 0.045 Uiso 1 1 calc R
C55 C 0.6154(2) 0.2257(6) 0.2168(2) 0.0204(10) Uani 1 1 d U
C56 C 0.5842(2) 0.2390(5) 0.2645(2) 0.0211(14) Uani 1 1 d U
H56 H 0.5971 0.2115 0.3047 0.025 Uiso 1 1 calc R
C57 C 0.5347(3) 0.2919(5) 0.2542(3) 0.0262(14) Uani 1 1 d U
H57 H 0.5136 0.2984 0.2869 0.031 Uiso 1 1 calc R
C58 C 0.5160(3) 0.3353(6) 0.1961(3) 0.0325(16) Uani 1 1 d U
H58 H 0.4821 0.3712 0.1891 0.039 Uiso 1 1 calc R
C59 C 0.5467(3) 0.3260(6) 0.1493(3) 0.0316(15) Uani 1 1 d U
H59 H 0.5346 0.3572 0.1100 0.038 Uiso 1 1 calc R
C60 C 0.5953(3) 0.2715(5) 0.1587(3) 0.0247(13) Uani 1 1 d U
H60 H 0.6157 0.2646 0.1253 0.030 Uiso 1 1 calc R
C61 C 0.6576(2) 0.0387(5) 0.2674(2) 0.0171(11) Uani 1 1 d U
C62 C 0.6062(3) -0.0088(5) 0.2479(3) 0.0265(14) Uani 1 1 d U
H62 H 0.5806 0.0216 0.2159 0.032 Uiso 1 1 calc R
C63 C 0.5939(4) -0.0982(6) 0.2751(3) 0.039(2) Uani 1 1 d U
H63 H 0.5603 -0.1318 0.2601 0.046 Uiso 1 1 calc R
C64 C 0.6288(3) -0.1415(6) 0.3237(3) 0.0327(15) Uani 1 1 d U
H64 H 0.6188 -0.2032 0.3424 0.039 Uiso 1 1 calc R
C65 C 0.6784(3) -0.0949(5) 0.3451(3) 0.0240(13) Uani 1 1 d U
H65 H 0.7026 -0.1242 0.3790 0.029 Uiso 1 1 calc R
C66 C 0.6927(3) -0.0055(4) 0.3170(2) 0.0171(11) Uani 1 1 d U
H66 H 0.7269 0.0263 0.3316 0.020 Uiso 1 1 calc R
C67 C 0.6863(2) 0.1200(4) 0.1515(2) 0.0147(11) Uani 1 1 d U
C68 C 0.6598(3) 0.0371(5) 0.1193(3) 0.0252(14) Uani 1 1 d U
H68 H 0.6384 -0.0089 0.1395 0.030 Uiso 1 1 calc R
C69 C 0.6654(3) 0.0223(6) 0.0562(3) 0.0357(17) Uani 1 1 d U
H69 H 0.6482 -0.0355 0.0345 0.043 Uiso 1 1 calc R
C70 C 0.6946(3) 0.0887(6) 0.0257(3) 0.0373(17) Uani 1 1 d U
H70 H 0.6972 0.0777 -0.0170 0.045 Uiso 1 1 calc R
C71 C 0.7207(3) 0.1731(5) 0.0573(2) 0.0248(13) Uani 1 1 d U
H71 H 0.7412 0.2200 0.0365 0.030 Uiso 1 1 calc R
C72 C 0.7163(2) 0.1873(5) 0.1199(2) 0.0184(12) Uani 1 1 d U
H72 H 0.7342 0.2444 0.1416 0.022 Uiso 1 1 calc R
O7 O 0.5000 0.2659(9) 1.0000 0.076(3) Uani 1 2 d SU
C73 C 0.5425(4) 0.2030(11) 0.9797(5) 0.080(3) Uani 1 1 d U
H73A H 0.5264 0.1590 0.9442 0.095 Uiso 1 1 calc R
H73B H 0.5592 0.1577 1.0141 0.095 Uiso 1 1 calc R
C74 C 0.5845(4) 0.2707(11) 0.9605(5) 0.093(4) Uani 1 1 d U
H74A H 0.5675 0.3169 0.9274 0.140 Uiso 1 1 calc R
H74B H 0.6125 0.2288 0.9451 0.140 Uiso 1 1 calc R
H74C H 0.6015 0.3115 0.9963 0.140 Uiso 1 1 calc R

loop_
_atom_site_aniso_label
_atom_site_aniso_U_11
_atom_site_aniso_U_22
_atom_site_aniso_U_33
_atom_site_aniso_U_23
_atom_site_aniso_U_13
_atom_site_aniso_U_12
Rh1 0.00891(18) 0.00876(17) 0.00734(12) -0.00194(17) -0.00008(10) 0.0002(2)
P1 0.0068(7) 0.0102(7) 0.0078(5) -0.0002(4) 0.0010(4) 0.0007(5)
P2 0.0128(7) 0.0113(7) 0.0094(5) 0.0009(4) 0.0025(4) 0.0014(5)
P3 0.0136(8) 0.0138(7) 0.0101(5) -0.0028(5) -0.0001(5) -0.0012(6)
O1 0.0110(19) 0.0118(18) 0.0085(13) -0.0010(12) 0.0035(12) 0.0009(14)
O2 0.0066(19) 0.0152(19) 0.0084(14) 0.0013(13) -0.0002(12) 0.0056(14)
O3 0.0054(18) 0.015(2) 0.0103(14) -0.0006(13) 0.0029(12) 0.0035(15)
O4 0.008(2) 0.0136(18) 0.0163(16) 0.0063(14) 0.0050(13) -0.0006(15)
O5 0.015(2) 0.0144(19) 0.0079(14) -0.0018(13) 0.0042(13) -0.0009(15)
O6 0.0139(19) 0.006(2) 0.0134(13) -0.0037(13) 0.0004(12) 0.0015(14)
C1 0.012(3) 0.010(2) 0.0098(18) -0.0023(17) -0.0005(16) 0.002(2)
C2 0.014(3) 0.009(2) 0.0113(19) -0.0002(18) 0.0032(17) 0.004(2)
C3 0.015(3) 0.014(3) 0.012(2) -0.0002(18) -0.0007(17) 0.002(2)
C4 0.009(3) 0.017(3) 0.017(2) -0.003(2) -0.0056(18) -0.002(2)
C5 0.013(3) 0.012(3) 0.019(2) -0.0020(19) -0.0013(19) 0.003(2)
C6 0.016(3) 0.007(3) 0.0118(18) -0.0031(16) -0.0002(17) 0.0047(18)
C7 0.011(3) 0.014(3) 0.0065(18) -0.0037(17) 0.0011(16) 0.001(2)
C8 0.012(3) 0.012(2) 0.0090(18) -0.0039(17) 0.0017(17) -0.002(2)
C9 0.012(3) 0.009(2) 0.0117(19) -0.0036(17) 0.0013(17) -0.002(2)
C10 0.016(3) 0.014(3) 0.013(2) -0.0031(18) 0.0067(19) -0.002(2)
C11 0.024(3) 0.011(3) 0.0075(19) 0.0028(18) 0.0017(18) -0.001(2)
C12 0.017(3) 0.013(2) 0.0087(18) 0.0012(16) 0.0023(18) 0.001(2)
C13 0.016(3) 0.014(3) 0.0077(18) -0.0037(17) -0.0014(17) 0.000(2)
C14 0.008(3) 0.010(3) 0.012(2) 0.0001(17) -0.0011(16) 0.0029(19)
C15 0.015(3) 0.011(3) 0.0095(19) -0.0022(17) -0.0002(17) 0.002(2)
C16 0.018(3) 0.023(3) 0.009(2) 0.000(2) -0.0016(19) 0.010(2)
C17 0.018(3) 0.025(3) 0.014(2) -0.002(2) -0.0002(19) 0.006(2)
C18 0.018(3) 0.014(3) 0.013(2) -0.0066(18) 0.0030(18) 0.002(2)
C19 0.024(3) 0.015(3) 0.013(2) 0.0001(19) -0.0014(19) 0.002(2)
C20 0.056(5) 0.013(3) 0.017(2) 0.001(2) 0.007(2) 0.015(3)
C21 0.024(3) 0.016(3) 0.018(2) 0.010(2) 0.001(2) 0.007(2)
C22 0.025(4) 0.012(3) 0.019(2) 0.006(2) 0.001(2) 0.002(3)
C23 0.022(3) 0.014(3) 0.010(2) -0.0047(18) 0.0001(19) -0.002(2)
C24 0.016(3) 0.014(3) 0.016(2) -0.0024(19) 0.0045(19) 0.003(2)
C25 0.017(3) 0.028(3) 0.021(2) -0.001(2) 0.005(2) 0.005(3)
C26 0.018(3) 0.044(4) 0.020(3) 0.002(3) -0.001(2) 0.012(3)
C27 0.011(3) 0.016(3) 0.010(2) 0.0026(18) -0.0023(17) 0.003(2)
C28 0.026(4) 0.021(3) 0.013(2) 0.004(2) 0.001(2) -0.005(2)
C29 0.033(4) 0.016(3) 0.013(2) 0.005(2) 0.000(2) 0.008(3)
C30 0.019(3) 0.017(3) 0.014(2) -0.0003(19) 0.0069(19) 0.003(2)
C31 0.012(3) 0.016(3) 0.016(2) 0.0028(18) 0.0075(19) 0.000(2)
C32 0.013(3) 0.015(3) 0.0122(18) 0.0003(18) 0.0043(16) -0.0007(19)
C33 0.014(3) 0.013(3) 0.0129(18) 0.0007(18) 0.0047(16) -0.002(2)
C34 0.015(3) 0.021(3) 0.020(2) 0.006(2) 0.005(2) 0.000(2)
C35 0.014(3) 0.016(3) 0.019(2) 0.002(2) 0.003(2) 0.000(2)
C36 0.015(3) 0.012(3) 0.018(2) 0.0030(19) 0.0046(19) 0.000(2)
C37 0.014(3) 0.016(3) 0.0090(19) -0.0014(17) 0.0012(17) 0.000(2)
C38 0.016(3) 0.017(3) 0.0079(19) -0.0035(18) 0.0021(18) 0.002(2)
C39 0.021(3) 0.007(2) 0.013(2) 0.0008(17) 0.0060(19) 0.001(2)
C40 0.029(4) 0.012(3) 0.016(2) -0.0028(19) 0.005(2) -0.004(2)
C41 0.034(4) 0.022(3) 0.009(2) -0.0049(19) 0.007(2) -0.007(3)
C42 0.022(3) 0.020(3) 0.0075(19) 0.0016(18) 0.0023(18) -0.007(2)
C43 0.022(3) 0.007(3) 0.033(3) 0.003(2) 0.011(2) 0.004(2)
C44 0.029(4) 0.011(3) 0.030(3) -0.008(2) 0.008(2) -0.001(2)
C45 0.029(4) 0.028(4) 0.041(3) 0.014(3) 0.008(3) 0.006(3)
C46 0.040(5) 0.014(3) 0.077(5) -0.006(3) 0.029(4) -0.006(3)
C47 0.016(3) 0.026(3) 0.034(3) -0.008(3) 0.012(2) -0.002(3)
C48 0.018(3) 0.027(3) 0.024(3) -0.004(2) 0.011(2) 0.001(3)
C49 0.034(4) 0.034(4) 0.008(2) 0.004(2) 0.002(2) -0.013(3)
C50 0.057(5) 0.038(4) 0.013(2) -0.006(3) 0.005(3) -0.019(4)
C51 0.024(3) 0.015(3) 0.015(2) 0.0028(19) 0.009(2) 0.002(2)
C52 0.021(3) 0.013(3) 0.015(2) 0.0043(19) 0.010(2) 0.000(2)
C53 0.028(4) 0.018(3) 0.026(3) 0.007(2) 0.012(2) 0.005(3)
C54 0.051(5) 0.014(3) 0.027(3) 0.001(2) 0.015(3) -0.007(3)
C55 0.012(2) 0.028(3) 0.020(2) -0.014(3) -0.0027(16) 0.000(3)
C56 0.014(3) 0.025(4) 0.024(2) -0.010(2) 0.0003(18) -0.002(2)
C57 0.012(3) 0.039(4) 0.029(3) -0.017(3) 0.005(2) -0.003(3)
C58 0.016(4) 0.038(4) 0.038(3) -0.018(3) -0.009(2) 0.006(3)
C59 0.022(4) 0.037(4) 0.032(3) -0.002(3) -0.007(2) 0.011(3)
C60 0.022(3) 0.028(3) 0.021(2) -0.001(2) -0.005(2) 0.009(3)
C61 0.017(3) 0.019(3) 0.016(2) -0.0084(19) 0.0052(19) -0.004(2)
C62 0.022(4) 0.030(4) 0.025(3) 0.003(2) -0.003(2) -0.009(3)
C63 0.041(5) 0.034(4) 0.038(4) 0.001(3) -0.001(3) -0.015(4)
C64 0.040(4) 0.025(4) 0.034(3) 0.003(3) 0.012(3) -0.008(3)
C65 0.033(4) 0.018(3) 0.023(3) 0.002(2) 0.008(2) 0.001(3)
C66 0.020(3) 0.016(3) 0.016(2) -0.0014(19) 0.0055(19) 0.006(2)
C67 0.011(3) 0.019(3) 0.013(2) -0.0043(19) -0.0014(18) 0.002(2)
C68 0.023(4) 0.025(3) 0.026(3) -0.009(2) -0.001(2) -0.003(3)
C69 0.042(5) 0.041(4) 0.020(3) -0.012(3) -0.008(3) 0.003(3)
C70 0.041(5) 0.051(4) 0.017(3) -0.005(3) -0.002(2) 0.016(3)
C71 0.021(3) 0.035(4) 0.019(2) 0.006(2) 0.002(2) 0.009(3)
C72 0.013(3) 0.024(3) 0.017(2) 0.003(2) -0.0014(19) 0.002(2)
O7 0.063(6) 0.111(9) 0.055(5) 0.000 0.016(4) 0.000
C73 0.043(6) 0.112(10) 0.083(6) 0.023(6) 0.007(4) 0.016(6)
C74 0.048(6) 0.157(13) 0.077(6) 0.055(7) 0.013(5) 0.010(7)

loop_
_atom_type_symbol
_atom_type_description
_atom_type_scat_dispersion_real
_atom_type_scat_dispersion_imag
_atom_type_scat_source
C C 0.0033 0.0016 'International Tables Vol C Tables 4.2.6.8 and 6.1.1.4'
H H 0.0000 0.0000 'International Tables Vol C Tables 4.2.6.8 and 6.1.1.4'
O O 0.0106 0.0060 'International Tables Vol C Tables 4.2.6.8 and 6.1.1.4'
P P 0.1023 0.0942 'International Tables Vol C Tables 4.2.6.8 and 6.1.1.4'
Rh Rh -1.1178 0.9187 'International Tables Vol C Tables 4.2.6.8 and 6.1.1.4'

loop_
_geom_angle_atom_site_label_1
_geom_angle_atom_site_label_2
_geom_angle_atom_site_label_3
_geom_angle
_geom_angle_site_symmetry_3
C1 Rh1 P1 77.11(15) .
C1 Rh1 P2 77.49(14) .
P1 Rh1 P2 152.15(5) .
C1 Rh1 P3 170.35(15) .
P1 Rh1 P3 100.52(5) .
P2 Rh1 P3 106.38(5) .
O1 P1 O2 103.20(19) .
O1 P1 O3 101.28(17) .
O2 P1 O3 96.17(19) .
O1 P1 Rh1 123.63(14) .
O2 P1 Rh1 118.97(13) .
O3 P1 Rh1 108.89(14) .
O6 P2 O4 103.10(19) .
O6 P2 O5 93.39(19) .
O4 P2 O5 103.13(19) .
O6 P2 Rh1 108.20(13) .
O4 P2 Rh1 112.77(15) .
O5 P2 Rh1 131.60(15) .
C67 P3 C55 99.0(2) .
C67 P3 C61 105.7(2) .
C55 P3 C61 99.7(3) .
C67 P3 Rh1 116.71(19) .
C55 P3 Rh1 122.9(2) .
C61 P3 Rh1 110.44(18) .
C7 O1 P1 117.7(3) .
C14 O2 P1 123.9(3) .
C2 O3 P1 113.3(3) .
C31 O4 P2 118.6(3) .
C38 O5 P2 125.6(3) .
C6 O6 P2 114.6(3) .
C2 C1 C6 114.4(4) .
C2 C1 Rh1 122.6(4) .
C6 C1 Rh1 123.0(3) .
C3 C2 O3 119.7(4) .
C3 C2 C1 124.1(5) .
O3 C2 C1 116.2(4) .
C2 C3 C4 118.4(5) .
C2 C3 H3 120.8 .
C4 C3 H3 120.8 .
C3 C4 C5 121.1(5) .
C3 C4 H4 119.5 .
C5 C4 H4 119.5 .
C6 C5 C4 117.2(5) .
C6 C5 H5 121.4 .
C4 C5 H5 121.4 .
C5 C6 O6 118.8(5) .
C5 C6 C1 124.9(4) .
O6 C6 C1 116.3(4) .
C8 C7 C12 123.8(4) .
C8 C7 O1 115.6(4) .
C12 C7 O1 120.4(5) .
C7 C8 C9 120.1(4) .
C7 C8 C13 121.0(4) .
C9 C8 C13 118.9(5) .
C8 C9 C10 117.4(5) .
C8 C9 C24 123.5(4) .
C10 C9 C24 119.0(4) .
C11 C10 C9 119.9(4) .
C11 C10 C23 120.3(5) .
C9 C10 C23 119.8(5) .
C10 C11 C12 124.2(5) .
C10 C11 H11 117.9 .
C12 C11 H11 117.9 .
C7 C12 C11 114.3(5) .
C7 C12 C19 127.8(4) .
C11 C12 C19 117.8(4) .
C18 C13 C14 119.7(5) .
C18 C13 C8 120.9(5) .
C14 C13 C8 119.4(5) .
C15 C14 O2 119.2(5) .
C15 C14 C13 122.6(5) .
O2 C14 C13 117.9(4) .
C16 C15 C14 114.9(5) .
C16 C15 C27 122.4(5) .
C14 C15 C27 122.7(5) .
C15 C16 C17 124.6(5) .
C15 C16 H16 117.7 .
C17 C16 H16 117.7 .
C16 C17 C18 118.2(5) .
C16 C17 C26 119.7(5) .
C18 C17 C26 122.1(5) .
C13 C18 C17 119.2(5) .
C13 C18 C25 123.1(5) .
C17 C18 C25 117.8(5) .
C20 C19 C21 108.3(5) .
C20 C19 C12 116.1(4) .
C21 C19 C12 108.8(5) .
C20 C19 C22 106.4(5) .
C21 C19 C22 109.5(4) .
C12 C19 C22 107.6(5) .
C19 C20 H20A 109.5 .
C19 C20 H20B 109.5 .
H20A C20 H20B 109.5 .
C19 C20 H20C 109.5 .
H20A C20 H20C 109.5 .
H20B C20 H20C 109.5 .
C19 C21 H21A 109.5 .
C19 C21 H21B 109.5 .
H21A C21 H21B 109.5 .
C19 C21 H21C 109.5 .
H21A C21 H21C 109.5 .
H21B C21 H21C 109.5 .
C19 C22 H22A 109.5 .
C19 C22 H22B 109.5 .
H22A C22 H22B 109.5 .
C19 C22 H22C 109.5 .
H22A C22 H22C 109.5 .
H22B C22 H22C 109.5 .
C10 C23 H23A 109.5 .
C10 C23 H23B 109.5 .
H23A C23 H23B 109.5 .
C10 C23 H23C 109.5 .
H23A C23 H23C 109.5 .
H23B C23 H23C 109.5 .
C9 C24 H24A 109.5 .
C9 C24 H24B 109.5 .
H24A C24 H24B 109.5 .
C9 C24 H24C 109.5 .
H24A C24 H24C 109.5 .
H24B C24 H24C 109.5 .
C18 C25 H25A 109.5 .
C18 C25 H25B 109.5 .
H25A C25 H25B 109.5 .
C18 C25 H25C 109.5 .
H25A C25 H25C 109.5 .
H25B C25 H25C 109.5 .
C17 C26 H26A 109.5 .
C17 C26 H26B 109.5 .
H26A C26 H26B 109.5 .
C17 C26 H26C 109.5 .
H26A C26 H26C 109.5 .
H26B C26 H26C 109.5 .
C28 C27 C30 109.6(5) .
C28 C27 C15 110.4(4) .
C30 C27 C15 111.5(5) .
C28 C27 C29 107.2(5) .
C30 C27 C29 107.1(4) .
C15 C27 C29 110.8(5) .
C27 C28 H28A 109.5 .
C27 C28 H28B 109.5 .
H28A C28 H28B 109.5 .
C27 C28 H28C 109.5 .
H28A C28 H28C 109.5 .
H28B C28 H28C 109.5 .
C27 C29 H29A 109.5 .
C27 C29 H29B 109.5 .
H29A C29 H29B 109.5 .
C27 C29 H29C 109.5 .
H29A C29 H29C 109.5 .
H29B C29 H29C 109.5 .
C27 C30 H30A 109.5 .
C27 C30 H30B 109.5 .
H30A C30 H30B 109.5 .
C27 C30 H30C 109.5 .
H30A C30 H30C 109.5 .
H30B C30 H30C 109.5 .
C32 C31 C36 123.7(5) .
C32 C31 O4 116.1(5) .
C36 C31 O4 120.2(5) .
C31 C32 C33 119.5(5) .
C31 C32 C37 120.7(5) .
C33 C32 C37 119.7(4) .
C34 C33 C32 118.6(5) .
C34 C33 C48 119.8(5) .
C32 C33 C48 121.6(5) .
C33 C34 C35 119.7(5) .
C33 C34 C47 122.0(5) .
C35 C34 C47 118.2(5) .
C34 C35 C36 123.3(5) .
C34 C35 H35 118.3 .
C36 C35 H35 118.3 .
C31 C36 C35 114.1(5) .
C31 C36 C43 124.6(5) .
C35 C36 C43 120.7(5) .
C38 C37 C42 119.7(5) .
C38 C37 C32 121.5(4) .
C42 C37 C32 118.8(4) .
C37 C38 O5 117.7(5) .
C37 C38 C39 123.2(4) .
O5 C38 C39 118.9(4) .
C40 C39 C38 113.9(5) .
C40 C39 C51 121.5(5) .
C38 C39 C51 124.3(4) .
C41 C40 C39 124.7(5) .
C41 C40 H40 117.7 .
C39 C40 H40 117.7 .
C40 C41 C42 119.7(4) .
C40 C41 C50 120.1(5) .
C42 C41 C50 120.2(5) .
C41 C42 C37 117.8(5) .
C41 C42 C49 119.9(4) .
C37 C42 C49 122.2(5) .
C45 C43 C46 109.1(6) .
C45 C43 C36 107.0(5) .
C46 C43 C36 112.0(5) .
C45 C43 C44 109.7(5) .
C46 C43 C44 106.6(5) .
C36 C43 C44 112.4(5) .
C43 C44 H44A 109.5 .
C43 C44 H44B 109.5 .
H44A C44 H44B 109.5 .
C43 C44 H44C 109.5 .
H44A C44 H44C 109.5 .
H44B C44 H44C 109.5 .
C43 C45 H45A 109.5 .
C43 C45 H45B 109.5 .
H45A C45 H45B 109.5 .
C43 C45 H45C 109.5 .
H45A C45 H45C 109.5 .
H45B C45 H45C 109.5 .
C43 C46 H46A 109.5 .
C43 C46 H46B 109.5 .
H46A C46 H46B 109.5 .
C43 C46 H46C 109.5 .
H46A C46 H46C 109.5 .
H46B C46 H46C 109.5 .
C34 C47 H47A 109.5 .
C34 C47 H47B 109.5 .
H47A C47 H47B 109.5 .
C34 C47 H47C 109.5 .
H47A C47 H47C 109.5 .
H47B C47 H47C 109.5 .
C33 C48 H48A 109.5 .
C33 C48 H48B 109.5 .
H48A C48 H48B 109.5 .
C33 C48 H48C 109.5 .
H48A C48 H48C 109.5 .
H48B C48 H48C 109.5 .
C42 C49 H49A 109.5 .
C42 C49 H49B 109.5 .
H49A C49 H49B 109.5 .
C42 C49 H49C 109.5 .
H49A C49 H49C 109.5 .
H49B C49 H49C 109.5 .
C41 C50 H50A 109.5 .
C41 C50 H50B 109.5 .
H50A C50 H50B 109.5 .
C41 C50 H50C 109.5 .
H50A C50 H50C 109.5 .
H50B C50 H50C 109.5 .
C39 C51 C52 112.8(5) .
C39 C51 C54 111.4(4) .
C52 C51 C54 106.0(5) .
C39 C51 C53 108.3(5) .
C52 C51 C53 109.6(4) .
C54 C51 C53 108.7(5) .
C51 C52 H52A 109.5 .
C51 C52 H52B 109.5 .
H52A C52 H52B 109.5 .
C51 C52 H52C 109.5 .
H52A C52 H52C 109.5 .
H52B C52 H52C 109.5 .
C51 C53 H53A 109.5 .
C51 C53 H53B 109.5 .
H53A C53 H53B 109.5 .
C51 C53 H53C 109.5 .
H53A C53 H53C 109.5 .
H53B C53 H53C 109.5 .
C51 C54 H54A 109.5 .
C51 C54 H54B 109.5 .
H54A C54 H54B 109.5 .
C51 C54 H54C 109.5 .
H54A C54 H54C 109.5 .
H54B C54 H54C 109.5 .
C56 C55 C60 117.1(6) .
C56 C55 P3 120.0(4) .
C60 C55 P3 122.9(4) .
C57 C56 C55 121.0(5) .
C57 C56 H56 119.5 .
C55 C56 H56 119.5 .
C56 C57 C58 120.4(6) .
C56 C57 H57 119.8 .
C58 C57 H57 119.8 .
C59 C58 C57 119.5(6) .
C59 C58 H58 120.2 .
C57 C58 H58 120.2 .
C58 C59 C60 120.5(6) .
C58 C59 H59 119.8 .
C60 C59 H59 119.8 .
C59 C60 C55 121.5(6) .
C59 C60 H60 119.3 .
C55 C60 H60 119.3 .
C66 C61 C62 118.2(5) .
C66 C61 P3 118.1(4) .
C62 C61 P3 123.7(5) .
C63 C62 C61 119.5(6) .
C63 C62 H62 120.2 .
C61 C62 H62 120.2 .
C62 C63 C64 121.8(7) .
C62 C63 H63 119.1 .
C64 C63 H63 119.1 .
C63 C64 C65 119.9(7) .
C63 C64 H64 120.1 .
C65 C64 H64 120.1 .
C64 C65 C66 119.5(6) .
C64 C65 H65 120.2 .
C66 C65 H65 120.2 .
C65 C66 C61 120.9(6) .
C65 C66 H66 119.5 .
C61 C66 H66 119.5 .
C68 C67 C72 118.9(5) .
C68 C67 P3 124.8(4) .
C72 C67 P3 116.1(4) .
C67 C68 C69 118.9(6) .
C67 C68 H68 120.6 .
C69 C68 H68 120.6 .
C70 C69 C68 121.7(6) .
C70 C69 H69 119.1 .
C68 C69 H69 119.1 .
C69 C70 C71 119.8(6) .
C69 C70 H70 120.1 .
C71 C70 H70 120.1 .
C72 C71 C70 118.9(6) .
C72 C71 H71 120.5 .
C70 C71 H71 120.5 .
C71 C72 C67 121.8(6) .
C71 C72 H72 119.1 .
C67 C72 H72 119.1 .
C73 O7 C73 111.6(13) 2_657
O7 C73 C74 109.0(11) .
O7 C73 H73A 109.9 .
C74 C73 H73A 109.9 .
O7 C73 H73B 109.9 .
C74 C73 H73B 109.9 .
H73A C73 H73B 108.3 .
C73 C74 H74A 109.5 .
C73 C74 H74B 109.5 .
H74A C74 H74B 109.5 .
C73 C74 H74C 109.5 .
H74A C74 H74C 109.5 .
H74B C74 H74C 109.5 .

loop_
_geom_bond_atom_site_label_1
_geom_bond_atom_site_label_2
_geom_bond_distance
_geom_bond_site_symmetry_2
Rh1 C1 2.040(5) .
Rh1 P1 2.2275(12) .
Rh1 P2 2.2629(14) .
Rh1 P3 2.3572(14) .
P1 O1 1.602(4) .
P1 O2 1.618(4) .
P1 O3 1.620(3) .
P2 O6 1.617(4) .
P2 O4 1.621(4) .
P2 O5 1.626(4) .
P3 C67 1.831(5) .
P3 C55 1.831(6) .
P3 C61 1.831(6) .
O1 C7 1.412(5) .
O2 C14 1.401(6) .
O3 C2 1.385(6) .
O4 C31 1.419(6) .
O5 C38 1.404(5) .
O6 C6 1.394(5) .
C1 C2 1.402(6) .
C1 C6 1.404(7) .
C2 C3 1.384(7) .
C3 C4 1.392(8) .
C3 H3 0.9500 .
C4 C5 1.408(7) .
C4 H4 0.9500 .
C5 C6 1.383(7) .
C5 H5 0.9500 .
C7 C8 1.385(7) .
C7 C12 1.392(6) .
C8 C9 1.406(6) .
C8 C13 1.516(6) .
C9 C10 1.416(7) .
C9 C24 1.505(7) .
C10 C11 1.367(8) .
C10 C23 1.516(7) .
C11 C12 1.407(7) .
C11 H11 0.9500 .
C12 C19 1.548(8) .
C13 C18 1.383(8) .
C13 C14 1.405(7) .
C14 C15 1.400(7) .
C15 C16 1.388(8) .
C15 C27 1.535(7) .
C16 C17 1.397(8) .
C16 H16 0.9500 .
C17 C18 1.412(7) .
C17 C26 1.491(8) .
C18 C25 1.507(8) .
C19 C20 1.515(7) .
C19 C21 1.531(8) .
C19 C22 1.550(8) .
C20 H20A 0.9800 .
C20 H20B 0.9800 .
C20 H20C 0.9800 .
C21 H21A 0.9800 .
C21 H21B 0.9800 .
C21 H21C 0.9800 .
C22 H22A 0.9800 .
C22 H22B 0.9800 .
C22 H22C 0.9800 .
C23 H23A 0.9800 .
C23 H23B 0.9800 .
C23 H23C 0.9800 .
C24 H24A 0.9800 .
C24 H24B 0.9800 .
C24 H24C 0.9800 .
C25 H25A 0.9800 .
C25 H25B 0.9800 .
C25 H25C 0.9800 .
C26 H26A 0.9800 .
C26 H26B 0.9800 .
C26 H26C 0.9800 .
C27 C28 1.528(8) .
C27 C30 1.535(7) .
C27 C29 1.547(7) .
C28 H28A 0.9800 .
C28 H28B 0.9800 .
C28 H28C 0.9800 .
C29 H29A 0.9800 .
C29 H29B 0.9800 .
C29 H29C 0.9800 .
C30 H30A 0.9800 .
C30 H30B 0.9800 .
C30 H30C 0.9800 .
C31 C32 1.378(7) .
C31 C36 1.401(8) .
C32 C33 1.411(7) .
C32 C37 1.500(7) .
C33 C34 1.379(8) .
C33 C48 1.516(8) .
C34 C35 1.399(8) .
C34 C47 1.509(8) .
C35 C36 1.414(8) .
C35 H35 0.9500 .
C36 C43 1.531(8) .
C37 C38 1.377(7) .
C37 C42 1.423(6) .
C38 C39 1.413(8) .
C39 C40 1.401(7) .
C39 C51 1.520(7) .
C40 C41 1.377(8) .
C40 H40 0.9500 .
C41 C42 1.396(8) .
C41 C50 1.515(7) .
C42 C49 1.498(7) .
C43 C45 1.516(9) .
C43 C46 1.522(9) .
C43 C44 1.535(8) .
C44 H44A 0.9800 .
C44 H44B 0.9800 .
C44 H44C 0.9800 .
C45 H45A 0.9800 .
C45 H45B 0.9800 .
C45 H45C 0.9800 .
C46 H46A 0.9800 .
C46 H46B 0.9800 .
C46 H46C 0.9800 .
C47 H47A 0.9800 .
C47 H47B 0.9800 .
C47 H47C 0.9800 .
C48 H48A 0.9800 .
C48 H48B 0.9800 .
C48 H48C 0.9800 .
C49 H49A 0.9800 .
C49 H49B 0.9800 .
C49 H49C 0.9800 .
C50 H50A 0.9800 .
C50 H50B 0.9800 .
C50 H50C 0.9800 .
C51 C52 1.527(7) .
C51 C54 1.533(9) .
C51 C53 1.534(8) .
C52 H52A 0.9800 .
C52 H52B 0.9800 .
C52 H52C 0.9800 .
C53 H53A 0.9800 .
C53 H53B 0.9800 .
C53 H53C 0.9800 .
C54 H54A 0.9800 .
C54 H54B 0.9800 .
C54 H54C 0.9800 .
C55 C56 1.395(7) .
C55 C60 1.413(8) .
C56 C57 1.391(8) .
C56 H56 0.9500 .
C57 C58 1.393(9) .
C57 H57 0.9500 .
C58 C59 1.368(9) .
C58 H58 0.9500 .
C59 C60 1.382(9) .
C59 H59 0.9500 .
C60 H60 0.9500 .
C61 C66 1.397(8) .
C61 C62 1.415(8) .
C62 C63 1.359(10) .
C62 H62 0.9500 .
C63 C64 1.373(10) .
C63 H63 0.9500 .
C64 C65 1.381(9) .
C64 H64 0.9500 .
C65 C66 1.384(8) .
C65 H65 0.9500 .
C66 H66 0.9500 .
C67 C68 1.390(8) .
C67 C72 1.394(8) .
C68 C69 1.412(8) .
C68 H68 0.9500 .
C69 C70 1.362(11) .
C69 H69 0.9500 .
C70 C71 1.396(10) .
C70 H70 0.9500 .
C71 C72 1.392(7) .
C71 H71 0.9500 .
C72 H72 0.9500 .
O7 C73 1.453(12) .
O7 C73 1.453(12) 2_657
C73 C74 1.470(14) .
C73 H73A 0.9900 .
C73 H73B 0.9900 .
C74 H74A 0.9800 .
C74 H74B 0.9800 .
C74 H74C 0.9800 .

loop_
_geom_torsion_atom_site_label_1
_geom_torsion_atom_site_label_2
_geom_torsion_atom_site_label_3
_geom_torsion_atom_site_label_4
_geom_torsion
_geom_torsion_site_symmetry_1
C1 Rh1 P1 O1 -129.6(2) .
P2 Rh1 P1 O1 -154.24(17) .
P3 Rh1 P1 O1 40.87(17) .
C1 Rh1 P1 O2 97.4(2) .
P2 Rh1 P1 O2 72.8(2) .
P3 Rh1 P1 O2 -92.10(17) .
C1 Rh1 P1 O3 -11.2(2) .
P2 Rh1 P1 O3 -35.8(2) .
P3 Rh1 P1 O3 159.28(15) .
C1 Rh1 P2 O6 5.5(2) .
P1 Rh1 P2 O6 30.09(19) .
P3 Rh1 P2 O6 -165.40(14) .
C1 Rh1 P2 O4 -107.9(2) .
P1 Rh1 P2 O4 -83.28(18) .
P3 Rh1 P2 O4 81.22(16) .
C1 Rh1 P2 O5 117.5(2) .
P1 Rh1 P2 O5 142.12(18) .
P3 Rh1 P2 O5 -53.37(19) .
P1 Rh1 P3 C67 159.1(2) .
P2 Rh1 P3 C67 -13.6(2) .
P1 Rh1 P3 C55 36.9(2) .
P2 Rh1 P3 C55 -135.9(2) .
P1 Rh1 P3 C61 -80.2(2) .
P2 Rh1 P3 C61 107.1(2) .
O2 P1 O1 C7 -56.6(4) .
O3 P1 O1 C7 42.6(4) .
Rh1 P1 O1 C7 164.5(3) .
O1 P1 O2 C14 -35.8(4) .
O3 P1 O2 C14 -138.9(3) .
Rh1 P1 O2 C14 105.5(3) .
O1 P1 O3 C2 145.8(3) .
O2 P1 O3 C2 -109.3(3) .
Rh1 P1 O3 C2 14.2(4) .
O6 P2 O4 C31 40.4(4) .
O5 P2 O4 C31 -56.3(4) .
Rh1 P2 O4 C31 156.8(3) .
O6 P2 O5 C38 -137.1(4) .
O4 P2 O5 C38 -32.8(5) .
Rh1 P2 O5 C38 104.8(4) .
O4 P2 O6 C6 113.2(3) .
O5 P2 O6 C6 -142.4(3) .
Rh1 P2 O6 C6 -6.4(3) .
P1 Rh1 C1 C2 8.3(4) .
P2 Rh1 C1 C2 176.7(5) .
P1 Rh1 C1 C6 -173.1(4) .
P2 Rh1 C1 C6 -4.7(4) .
P1 O3 C2 C3 170.5(4) .
P1 O3 C2 C1 -8.7(6) .
C6 C1 C2 C3 0.1(8) .
Rh1 C1 C2 C3 178.8(4) .
C6 C1 C2 O3 179.3(4) .
Rh1 C1 C2 O3 -2.0(6) .
O3 C2 C3 C4 -179.4(5) .
C1 C2 C3 C4 -0.2(8) .
C2 C3 C4 C5 -0.2(8) .
C3 C4 C5 C6 0.7(8) .
C4 C5 C6 O6 178.8(4) .
C4 C5 C6 C1 -0.8(8) .
P2 O6 C6 C5 -176.3(4) .
P2 O6 C6 C1 3.4(5) .
C2 C1 C6 C5 0.5(7) .
Rh1 C1 C6 C5 -178.3(4) .
C2 C1 C6 O6 -179.2(4) .
Rh1 C1 C6 O6 2.1(6) .
P1 O1 C7 C8 73.6(5) .
P1 O1 C7 C12 -102.2(5) .
C12 C7 C8 C9 4.2(8) .
O1 C7 C8 C9 -171.5(5) .
C12 C7 C8 C13 -175.4(5) .
O1 C7 C8 C13 8.9(7) .
C7 C8 C9 C10 -2.8(8) .
C13 C8 C9 C10 176.8(5) .
C7 C8 C9 C24 175.1(5) .
C13 C8 C9 C24 -5.3(8) .
C8 C9 C10 C11 -0.8(8) .
C24 C9 C10 C11 -178.8(5) .
C8 C9 C10 C23 179.2(5) .
C24 C9 C10 C23 1.2(8) .
C9 C10 C11 C12 3.5(9) .
C23 C10 C11 C12 -176.5(5) .
C8 C7 C12 C11 -1.7(8) .
O1 C7 C12 C11 173.8(5) .
C8 C7 C12 C19 179.0(5) .
O1 C7 C12 C19 -5.5(9) .
C10 C11 C12 C7 -2.2(9) .
C10 C11 C12 C19 177.2(6) .
C7 C8 C13 C18 121.2(6) .
C9 C8 C13 C18 -58.5(7) .
C7 C8 C13 C14 -60.5(7) .
C9 C8 C13 C14 119.9(6) .
P1 O2 C14 C15 -121.8(4) .
P1 O2 C14 C13 63.7(6) .
C18 C13 C14 C15 11.0(8) .
C8 C13 C14 C15 -167.3(5) .
C18 C13 C14 O2 -174.6(5) .
C8 C13 C14 O2 7.1(7) .
O2 C14 C15 C16 179.3(5) .
C13 C14 C15 C16 -6.4(8) .
O2 C14 C15 C27 -2.6(7) .
C13 C14 C15 C27 171.7(5) .
C14 C15 C16 C17 -0.7(9) .
C27 C15 C16 C17 -178.8(5) .
C15 C16 C17 C18 3.2(9) .
C15 C16 C17 C26 -174.7(6) .
C14 C13 C18 C17 -8.2(8) .
C8 C13 C18 C17 170.2(5) .
C14 C13 C18 C25 171.2(5) .
C8 C13 C18 C25 -10.5(8) .
C16 C17 C18 C13 1.4(8) .
C26 C17 C18 C13 179.3(6) .
C16 C17 C18 C25 -177.9(5) .
C26 C17 C18 C25 -0.1(8) .
C7 C12 C19 C20 -9.3(9) .
C11 C12 C19 C20 171.3(6) .
C7 C12 C19 C21 113.0(6) .
C11 C12 C19 C21 -66.3(6) .
C7 C12 C19 C22 -128.4(6) .
C11 C12 C19 C22 52.3(7) .
C16 C15 C27 C28 121.2(6) .
C14 C15 C27 C28 -56.8(7) .
C16 C15 C27 C30 -116.7(6) .
C14 C15 C27 C30 65.3(6) .
C16 C15 C27 C29 2.5(7) .
C14 C15 C27 C29 -175.5(5) .
P2 O4 C31 C32 70.4(5) .
P2 O4 C31 C36 -113.3(5) .
C36 C31 C32 C33 12.0(8) .
O4 C31 C32 C33 -171.9(4) .
C36 C31 C32 C37 -165.0(5) .
O4 C31 C32 C37 11.1(7) .
C31 C32 C33 C34 -9.6(7) .
C37 C32 C33 C34 167.4(5) .
C31 C32 C33 C48 170.2(5) .
C37 C32 C33 C48 -12.8(7) .
C32 C33 C34 C35 2.2(7) .
C48 C33 C34 C35 -177.6(5) .
C32 C33 C34 C47 -174.8(5) .
C48 C33 C34 C47 5.4(8) .
C33 C34 C35 C36 3.6(8) .
C47 C34 C35 C36 -179.3(5) .
C32 C31 C36 C35 -6.0(8) .
O4 C31 C36 C35 178.0(4) .
C32 C31 C36 C43 165.6(5) .
O4 C31 C36 C43 -10.4(8) .
C34 C35 C36 C31 -1.8(8) .
C34 C35 C36 C43 -173.9(5) .
C31 C32 C37 C38 -63.0(7) .
C33 C32 C37 C38 120.0(6) .
C31 C32 C37 C42 119.6(6) .
C33 C32 C37 C42 -57.4(7) .
C42 C37 C38 O5 -172.7(5) .
C32 C37 C38 O5 9.9(8) .
C42 C37 C38 C39 12.7(9) .
C32 C37 C38 C39 -164.7(5) .
P2 O5 C38 C37 59.7(7) .
P2 O5 C38 C39 -125.5(5) .
C37 C38 C39 C40 -9.2(8) .
O5 C38 C39 C40 176.3(5) .
C37 C38 C39 C51 164.0(6) .
O5 C38 C39 C51 -10.5(8) .
C38 C39 C40 C41 0.6(9) .
C51 C39 C40 C41 -172.8(6) .
C39 C40 C41 C42 4.3(10) .
C39 C40 C41 C50 -176.3(6) .
C40 C41 C42 C37 -1.0(9) .
C50 C41 C42 C37 179.6(6) .
C40 C41 C42 C49 -179.0(6) .
C50 C41 C42 C49 1.6(10) .
C38 C37 C42 C41 -7.1(9) .
C32 C37 C42 C41 170.4(5) .
C38 C37 C42 C49 170.9(6) .
C32 C37 C42 C49 -11.7(9) .
C31 C36 C43 C45 -59.9(7) .
C35 C36 C43 C45 111.2(6) .
C31 C36 C43 C46 -179.4(6) .
C35 C36 C43 C46 -8.2(8) .
C31 C36 C43 C44 60.6(7) .
C35 C36 C43 C44 -128.3(6) .
C40 C39 C51 C52 -124.9(6) .
C38 C39 C51 C52 62.5(8) .
C40 C39 C51 C54 -5.8(8) .
C38 C39 C51 C54 -178.4(6) .
C40 C39 C51 C53 113.6(6) .
C38 C39 C51 C53 -59.0(7) .
C67 P3 C55 C56 158.7(6) .
C61 P3 C55 C56 50.9(6) .
Rh1 P3 C55 C56 -71.3(6) .
C67 P3 C55 C60 -23.6(6) .
C61 P3 C55 C60 -131.3(6) .
Rh1 P3 C55 C60 106.5(5) .
C60 C55 C56 C57 2.3(10) .
P3 C55 C56 C57 -179.8(5) .
C55 C56 C57 C58 -1.8(10) .
C56 C57 C58 C59 -0.2(10) .
C57 C58 C59 C60 1.8(10) .
C58 C59 C60 C55 -1.3(11) .
C56 C55 C60 C59 -0.7(10) .
P3 C55 C60 C59 -178.5(5) .
C67 P3 C61 C66 115.8(4) .
C55 P3 C61 C66 -141.9(4) .
Rh1 P3 C61 C66 -11.3(5) .
C67 P3 C61 C62 -64.7(6) .
C55 P3 C61 C62 37.6(5) .
Rh1 P3 C61 C62 168.2(4) .
C66 C61 C62 C63 -3.7(9) .
P3 C61 C62 C63 176.8(6) .
C61 C62 C63 C64 3.6(12) .
C62 C63 C64 C65 -1.4(12) .
C63 C64 C65 C66 -0.6(10) .
C64 C65 C66 C61 0.3(9) .
C62 C61 C66 C65 1.8(8) .
P3 C61 C66 C65 -178.7(4) .
C55 P3 C67 C68 -81.3(6) .
C61 P3 C67 C68 21.5(6) .
Rh1 P3 C67 C68 144.7(5) .
C55 P3 C67 C72 93.3(5) .
C61 P3 C67 C72 -163.9(4) .
Rh1 P3 C67 C72 -40.7(5) .
C72 C67 C68 C69 1.6(9) .
P3 C67 C68 C69 176.0(5) .
C67 C68 C69 C70 -1.9(11) .
C68 C69 C70 C71 1.0(11) .
C69 C70 C71 C72 0.1(10) .
C70 C71 C72 C67 -0.4(9) .
C68 C67 C72 C71 -0.6(9) .
P3 C67 C72 C71 -175.4(5) .
C73 O7 C73 C74 -179.3(10) 2_657
